data_1567146
loop_
_publ_author_name
'Jain, Anant Kumar'
'Gau, Michael R.'
'Carroll, Patrick J.'
'Goldberg, Karen I.'

_publ_section_title
;
 The underappreciated influence of ancillary halide on metal-ligand proton
 tautomerism.
;
_journal_issue 26
_journal_name_full 'Chemical science'
_journal_page_first 7837
_journal_page_last 7845
_journal_paper_doi 10.1039/d2sc00279e
_journal_volume 13
_journal_year 2022
_chemical_formula_moiety 'C23 H42 Ir N4 O P2, Cl'
_chemical_formula_sum 'C23 H42 Cl Ir N4 O P2'
_chemical_formula_weight 680.19
_space_group_crystal_system monoclinic
_space_group_IT_number 14
_space_group_name_Hall '-P 2ybc'
_space_group_name_H-M_alt 'P 1 21/c 1'
_atom_sites_solution_hydrogens geom
_atom_sites_solution_primary dual
_audit_creation_date 2021-02-25
_audit_creation_method
;
Olex2 1.2
(compiled 2018.05.29 svn.r3508 for OlexSys, GUI svn.r5506)
;
_audit_update_record
;
2021-11-23 deposited with the CCDC.	2022-05-23 downloaded from the CCDC.
;
_cell_angle_alpha 90
_cell_angle_beta 111.630(3)
_cell_angle_gamma 90
_cell_formula_units_Z 4
_cell_length_a 17.5330(4)
_cell_length_b 8.12170(10)
_cell_length_c 21.3907(5)
_cell_measurement_reflns_used 46666
_cell_measurement_temperature 100
_cell_measurement_theta_max 28.28
_cell_measurement_theta_min 2.54
_cell_volume 2831.50(12)
_computing_cell_refinement 'CrysAlisPro 1.171.40.84a (Rigaku OD, 2020)'
_computing_data_collection 'CrysAlisPro 1.171.40.84a (Rigaku OD, 2020)'
_computing_data_reduction 'CrysAlisPro 1.171.40.84a (Rigaku OD, 2020)'
_computing_publication_material 'Olex2 (Dolomanov et al., 2009)'
_computing_structure_refinement
;
SHELXL v2018/3 (Sheldrick, 2015)
;
_computing_structure_solution
;
SHELXT v2014/4 (Sheldrick, 2015)
;
_diffrn_ambient_temperature 100
_diffrn_detector 'HPC area detector'
_diffrn_detector_area_resol_mean 5.8140
_diffrn_detector_type 'Dectris Pilatus3 R 200K'
_diffrn_measured_fraction_theta_full 0.999
_diffrn_measured_fraction_theta_max 1.000
_diffrn_measurement_details
;
List of Runs (angles in degrees, time in seconds):

  # Type    Start    End  Width  t~exp~   \w     \q     \k     \f   Frames
#--------------------------------------------------------------------------
  1  \w    -14.00  74.00   0.50    5.00    --   -5.29  19.00 -30.00  176
  2  \w     -9.00  59.00   0.50    5.00    --    4.97  57.00 -60.00  136
  3  \w     -5.00  83.00   0.50    5.00    --    4.97  37.00  60.00  176
  4  \w     -9.00  59.00   0.50    5.00    --    4.97  57.00 150.00  136
  5  \w    -16.00  25.00   0.50    5.00    --    4.97  77.00   0.00   82
  6  \w    -14.00  72.00   0.50    5.00    --   -5.29  37.00 -60.00  172
  7  \w    -16.00  25.00   0.50    5.00    --    4.97  77.00 -90.00   82
  8  \w    -16.00  25.00   0.50    5.00    --    4.97  77.00-150.00   82
  9  \w    -59.00  19.00   0.50    5.00    --    4.97 -57.00-150.00  156
 10  \w    -25.00  26.00   0.50    5.00    --    4.97 -77.00  60.00  102
 11  \w    -25.00  26.00   0.50    5.00    --    4.97 -77.00 120.00  102
 12  \w    -25.00  26.00   0.50    5.00    --    4.97 -77.00   0.00  102
 13  \w    -25.00  26.00   0.50    5.00    --    4.97 -77.00 -90.00  102
 14  \w    -27.00  -2.00   0.50    5.00    --   -5.29  77.00 120.00   50
;
_diffrn_measurement_device '\k-geometry diffractometer'
_diffrn_measurement_device_type 'Rigaku XtaLAB Synergy-S'
_diffrn_measurement_method '\w scans'
_diffrn_orient_matrix_type 'CrysAlisPro convention (1999,Acta A55,543-557)'
_diffrn_orient_matrix_UB_11 -0.0431287000
_diffrn_orient_matrix_UB_12 -0.0066970000
_diffrn_orient_matrix_UB_13 -0.0094155000
_diffrn_orient_matrix_UB_21 -0.0049419000
_diffrn_orient_matrix_UB_22 0.0047014000
_diffrn_orient_matrix_UB_23 -0.0343890000
_diffrn_orient_matrix_UB_31 0.0030629000
_diffrn_orient_matrix_UB_32 -0.0869533000
_diffrn_orient_matrix_UB_33 -0.0011398000
_diffrn_radiation_monochromator mirror
_diffrn_radiation_probe x-ray
_diffrn_radiation_type MoK\a
_diffrn_radiation_wavelength 0.71073
_diffrn_reflns_av_R_equivalents 0.0459
_diffrn_reflns_av_unetI/netI 0.0188
_diffrn_reflns_Laue_measured_fraction_full 0.999
_diffrn_reflns_Laue_measured_fraction_max 1.000
_diffrn_reflns_limit_h_max 23
_diffrn_reflns_limit_h_min -23
_diffrn_reflns_limit_k_max 10
_diffrn_reflns_limit_k_min -9
_diffrn_reflns_limit_l_max 28
_diffrn_reflns_limit_l_min -28
_diffrn_reflns_number 84420
_diffrn_reflns_point_group_measured_fraction_full 0.999
_diffrn_reflns_point_group_measured_fraction_max 1.000
_diffrn_reflns_theta_full 25.242
_diffrn_reflns_theta_max 28.282
_diffrn_reflns_theta_min 2.499
_diffrn_source 'micro-focus sealed X-ray tube'
_diffrn_source_type 'PhotonJet (Mo) X-ray Source'
_exptl_absorpt_coefficient_mu 4.944
_exptl_absorpt_correction_T_max 1.0000
_exptl_absorpt_correction_T_min 0.6260
_exptl_absorpt_correction_type multi-scan
_exptl_absorpt_process_details 'SCALE3 ABSPACK'
_exptl_crystal_colour colourless
_exptl_crystal_density_diffrn 1.596
_exptl_crystal_description plank
_exptl_crystal_F_000 1360
_exptl_crystal_size_max 0.15
_exptl_crystal_size_mid 0.10
_exptl_crystal_size_min 0.02
_refine_diff_density_max 0.830
_refine_diff_density_min -0.431
_refine_diff_density_rms 0.071
_refine_ls_extinction_method none
_refine_ls_goodness_of_fit_ref 1.032
_refine_ls_hydrogen_treatment constr
_refine_ls_matrix_type full
_refine_ls_number_parameters 301
_refine_ls_number_reflns 7021
_refine_ls_number_restraints 0
_refine_ls_restrained_S_all 1.032
_refine_ls_R_factor_all 0.0172
_refine_ls_R_factor_gt 0.0150
_refine_ls_shift/su_max 0.010
_refine_ls_shift/su_mean 0.000
_refine_ls_structure_factor_coef Fsqd
_refine_ls_weighting_details 'w=1/[\s^2^(Fo^2^)+(0.0139P)^2^+1.6915P] where P=(Fo^2^+2Fc^2^)/3'
_refine_ls_weighting_scheme calc
_refine_ls_wR_factor_gt 0.0335
_refine_ls_wR_factor_ref 0.0340
_reflns_number_gt 6532
_reflns_number_total 7021
_reflns_threshold_expression 'I > 2\s(I)'
_cod_data_source_file d2sc00279e2.cif
_cod_data_source_block 8053
_cod_depositor_comments 'Adding full bibliography for 1567146--1567153.cif.'
_cod_original_cell_volume 2831.50(11)
_cod_database_code 1567146
_shelx_shelxl_version_number 2018/3
_shelx_estimated_absorpt_t_max 0.908
_shelx_estimated_absorpt_t_min 0.524
_olex2_submission_special_instructions 'No special instructions were received'
_oxdiff_exptl_absorpt_empirical_details
;
Empirical correction (ABSPACK) includes:
- Absorption correction using spherical harmonics
- Frame scaling
;
_oxdiff_exptl_absorpt_empirical_full_max 1.822
_oxdiff_exptl_absorpt_empirical_full_min 0.780

loop_
_space_group_symop_operation_xyz
'x, y, z'
'-x, y+1/2, -z+1/2'
'-x, -y, -z'
'x, -y-1/2, z-1/2'

loop_
_atom_site_label
_atom_site_type_symbol
_atom_site_fract_x
_atom_site_fract_y
_atom_site_fract_z
_atom_site_U_iso_or_equiv
_atom_site_adp_type
_atom_site_occupancy
_atom_site_site_symmetry_order
_atom_site_calc_flag
_atom_site_refinement_flags_posn
_atom_site_refinement_flags_adp
_atom_site_refinement_flags_occupancy
_atom_site_disorder_assembly
_atom_site_disorder_group
Ir1 Ir 0.76092(2) 0.67432(2) 0.63063(2) 0.01126(2) Uani 1 1 d . . . . .
P1 P 0.65911(3) 0.61162(5) 0.67267(2) 0.01372(8) Uani 1 1 d . . . . .
P2 P 0.85466(3) 0.66524(5) 0.57761(2) 0.01123(8) Uani 1 1 d . . . . .
O1 O 0.82272(9) 0.98128(19) 0.70834(8) 0.0366(4) Uani 1 1 d . . . . .
N1 N 0.69450(9) 0.46231(17) 0.58382(7) 0.0139(3) Uani 1 1 d . . . . .
N2 N 0.58567(10) 0.32281(17) 0.58247(7) 0.0179(3) Uani 1 1 d . . . . .
H2 H 0.542043 0.293516 0.590826 0.021 Uiso 1 1 calc R . . . .
N3 N 0.73580(9) 0.58114(17) 0.45288(7) 0.0150(3) Uani 1 1 d . . . . .
H3 H 0.701293 0.656823 0.455705 0.018 Uiso 1 1 calc R . . . .
N4 N 0.84804(9) 0.42593(17) 0.48027(7) 0.0173(3) Uani 1 1 d . . . . .
C1 C 0.63354(10) 0.4552(2) 0.60752(8) 0.0142(3) Uani 1 1 d . . . . .
C2 C 0.68525(11) 0.3280(2) 0.54225(8) 0.0167(3) Uani 1 1 d . . . . .
H2a H 0.719674 0.300171 0.518401 0.020 Uiso 1 1 calc R . . . .
C3 C 0.61805(11) 0.2422(2) 0.54135(9) 0.0187(3) Uani 1 1 d . . . . .
H3a H 0.597276 0.144187 0.516726 0.022 Uiso 1 1 calc R . . . .
C4 C 0.69198(12) 0.4933(2) 0.75306(9) 0.0223(4) Uani 1 1 d . . . . .
C5 C 0.62029(14) 0.4199(3) 0.76808(10) 0.0313(5) Uani 1 1 d . . . . .
H5a H 0.588589 0.508829 0.777903 0.047 Uiso 1 1 calc GR . . . .
H5b H 0.641437 0.346420 0.807034 0.047 Uiso 1 1 calc GR . . . .
H5c H 0.584861 0.357513 0.728939 0.047 Uiso 1 1 calc GR . . . .
C6 C 0.74313(15) 0.6064(3) 0.81065(10) 0.0337(5) Uani 1 1 d . . . . .
H6a H 0.787747 0.655421 0.799704 0.051 Uiso 1 1 calc GR . . . .
H6b H 0.766229 0.542192 0.852196 0.051 Uiso 1 1 calc GR . . . .
H6c H 0.708086 0.693923 0.816860 0.051 Uiso 1 1 calc GR . . . .
C7 C 0.74766(15) 0.3541(3) 0.74525(10) 0.0336(5) Uani 1 1 d . . . . .
H7a H 0.715161 0.278407 0.709756 0.050 Uiso 1 1 calc GR . . . .
H7b H 0.771385 0.294031 0.787791 0.050 Uiso 1 1 calc GR . . . .
H7c H 0.791812 0.401551 0.733231 0.050 Uiso 1 1 calc GR . . . .
C8 C 0.57141(11) 0.7548(2) 0.65717(8) 0.0171(3) Uani 1 1 d . . . . .
C9 C 0.56687(12) 0.8516(2) 0.59396(10) 0.0236(4) Uani 1 1 d . . . . .
H9a H 0.618279 0.911926 0.603124 0.035 Uiso 1 1 calc GR . . . .
H9b H 0.521075 0.929680 0.581904 0.035 Uiso 1 1 calc GR . . . .
H9c H 0.558371 0.774876 0.556634 0.035 Uiso 1 1 calc GR . . . .
C10 C 0.48971(12) 0.6669(2) 0.64384(10) 0.0244(4) Uani 1 1 d . . . . .
H10a H 0.479521 0.588436 0.606827 0.037 Uiso 1 1 calc GR . . . .
H10b H 0.445289 0.748130 0.631705 0.037 Uiso 1 1 calc GR . . . .
H10c H 0.492011 0.607813 0.684442 0.037 Uiso 1 1 calc GR . . . .
C11 C 0.59051(13) 0.8750(3) 0.71641(10) 0.0265(4) Uani 1 1 d . . . . .
H11a H 0.586995 0.816851 0.755415 0.040 Uiso 1 1 calc GR . . . .
H11b H 0.550736 0.965444 0.703829 0.040 Uiso 1 1 calc GR . . . .
H11c H 0.645986 0.919296 0.727808 0.040 Uiso 1 1 calc GR . . . .
C12 C 0.81141(10) 0.54799(19) 0.50007(8) 0.0127(3) Uani 1 1 d . . . . .
C13 C 0.72352(11) 0.4750(2) 0.40033(8) 0.0197(4) Uani 1 1 d . . . . .
H13 H 0.676569 0.468216 0.359952 0.024 Uiso 1 1 calc R . . . .
C14 C 0.79262(12) 0.3810(2) 0.41801(9) 0.0210(4) Uani 1 1 d . . . . .
H14 H 0.801413 0.295797 0.390989 0.025 Uiso 1 1 calc R . . . .
C15 C 0.88305(11) 0.8621(2) 0.54484(9) 0.0173(3) Uani 1 1 d . . . . .
C16 C 0.91462(13) 0.8297(2) 0.48757(10) 0.0225(4) Uani 1 1 d . . . . .
H16a H 0.965037 0.764144 0.504745 0.034 Uiso 1 1 calc GR . . . .
H16b H 0.926047 0.934868 0.470319 0.034 Uiso 1 1 calc GR . . . .
H16c H 0.872841 0.769450 0.451229 0.034 Uiso 1 1 calc GR . . . .
C17 C 0.80480(13) 0.9676(2) 0.51750(10) 0.0239(4) Uani 1 1 d . . . . .
H17a H 0.762287 0.907187 0.481757 0.036 Uiso 1 1 calc GR . . . .
H17b H 0.816949 1.070850 0.499366 0.036 Uiso 1 1 calc GR . . . .
H17c H 0.785296 0.991833 0.553954 0.036 Uiso 1 1 calc GR . . . .
C18 C 0.94881(13) 0.9577(2) 0.60164(10) 0.0257(4) Uani 1 1 d . . . . .
H18a H 0.929834 0.974957 0.638884 0.039 Uiso 1 1 calc GR . . . .
H18b H 0.958409 1.064573 0.584546 0.039 Uiso 1 1 calc GR . . . .
H18c H 0.999998 0.894434 0.617605 0.039 Uiso 1 1 calc GR . . . .
C19 C 0.94681(11) 0.5456(2) 0.63161(8) 0.0181(3) Uani 1 1 d . . . . .
C20 C 0.98070(12) 0.6239(3) 0.70230(9) 0.0250(4) Uani 1 1 d . . . . .
H20a H 1.000363 0.735473 0.699223 0.037 Uiso 1 1 calc GR . . . .
H20b H 1.026181 0.557069 0.731962 0.037 Uiso 1 1 calc GR . . . .
H20c H 0.937083 0.629040 0.720594 0.037 Uiso 1 1 calc GR . . . .
C21 C 0.91585(13) 0.3719(2) 0.63935(9) 0.0239(4) Uani 1 1 d . . . . .
H21a H 0.873100 0.380544 0.658488 0.036 Uiso 1 1 calc GR . . . .
H21b H 0.961587 0.306135 0.669303 0.036 Uiso 1 1 calc GR . . . .
H21c H 0.893179 0.318760 0.595180 0.036 Uiso 1 1 calc GR . . . .
C22 C 1.01611(12) 0.5317(3) 0.60406(9) 0.0256(4) Uani 1 1 d . . . . .
H22a H 0.994372 0.484128 0.558787 0.038 Uiso 1 1 calc GR . . . .
H22b H 1.059682 0.460722 0.633673 0.038 Uiso 1 1 calc GR . . . .
H22c H 1.038438 0.641399 0.602171 0.038 Uiso 1 1 calc GR . . . .
C23 C 0.80097(11) 0.8615(2) 0.67777(9) 0.0203(4) Uani 1 1 d . . . . .
Cl1 Cl 0.42618(3) 0.20604(6) 0.59685(3) 0.02674(10) Uani 1 1 d . . . . .

loop_
_atom_site_aniso_label
_atom_site_aniso_U_11
_atom_site_aniso_U_22
_atom_site_aniso_U_33
_atom_site_aniso_U_23
_atom_site_aniso_U_13
_atom_site_aniso_U_12
Ir1 0.01075(4) 0.01382(3) 0.01066(3) -0.00144(2) 0.00563(2) -0.00041(2)
P1 0.0138(2) 0.01732(19) 0.01263(18) 0.00109(16) 0.00790(16) 0.00095(16)
P2 0.01085(19) 0.01235(18) 0.01145(18) -0.00147(14) 0.00526(15) -0.00034(15)
O1 0.0289(8) 0.0389(8) 0.0475(9) -0.0276(7) 0.0205(7) -0.0128(7)
N1 0.0157(7) 0.0139(6) 0.0141(6) 0.0003(5) 0.0079(5) -0.0012(5)
N2 0.0167(8) 0.0174(7) 0.0216(7) 0.0017(6) 0.0094(6) -0.0031(6)
N3 0.0146(7) 0.0162(6) 0.0136(6) 0.0011(5) 0.0047(6) -0.0014(5)
N4 0.0192(8) 0.0187(7) 0.0151(7) -0.0026(5) 0.0078(6) -0.0006(6)
C1 0.0151(8) 0.0149(7) 0.0147(7) 0.0027(6) 0.0080(6) 0.0001(6)
C2 0.0206(9) 0.0150(7) 0.0161(8) -0.0002(6) 0.0089(7) -0.0004(7)
C3 0.0216(9) 0.0161(8) 0.0191(8) -0.0003(7) 0.0085(7) -0.0013(7)
C4 0.0265(10) 0.0276(9) 0.0164(8) 0.0072(7) 0.0122(7) 0.0052(8)
C5 0.0381(12) 0.0356(11) 0.0281(10) 0.0101(9) 0.0215(9) -0.0002(9)
C6 0.0371(13) 0.0467(13) 0.0156(9) 0.0019(9) 0.0076(9) 0.0021(10)
C7 0.0402(13) 0.0417(12) 0.0229(9) 0.0153(9) 0.0163(9) 0.0212(10)
C8 0.0140(8) 0.0189(8) 0.0202(8) -0.0009(7) 0.0084(7) 0.0020(7)
C9 0.0210(10) 0.0248(9) 0.0255(9) 0.0071(7) 0.0093(8) 0.0062(7)
C10 0.0169(9) 0.0273(9) 0.0319(10) -0.0001(8) 0.0124(8) 0.0003(7)
C11 0.0226(10) 0.0285(9) 0.0294(10) -0.0090(8) 0.0108(8) 0.0015(8)
C12 0.0143(8) 0.0128(7) 0.0122(7) 0.0010(6) 0.0062(6) -0.0016(6)
C13 0.0217(9) 0.0245(9) 0.0120(7) -0.0017(7) 0.0052(7) -0.0070(7)
C14 0.0252(10) 0.0233(8) 0.0158(8) -0.0079(7) 0.0091(7) -0.0051(7)
C15 0.0207(9) 0.0137(7) 0.0220(8) -0.0017(6) 0.0132(7) -0.0031(7)
C16 0.0284(10) 0.0213(9) 0.0253(9) -0.0015(7) 0.0185(8) -0.0061(7)
C17 0.0319(11) 0.0148(8) 0.0300(10) 0.0037(7) 0.0174(8) 0.0027(8)
C18 0.0286(11) 0.0217(9) 0.0318(10) -0.0093(8) 0.0170(9) -0.0105(8)
C19 0.0145(8) 0.0245(9) 0.0139(7) -0.0023(7) 0.0034(6) 0.0054(7)
C20 0.0186(9) 0.0375(10) 0.0156(8) -0.0052(8) 0.0026(7) 0.0042(8)
C21 0.0282(10) 0.0219(9) 0.0189(8) 0.0052(7) 0.0056(8) 0.0091(8)
C22 0.0164(9) 0.0377(11) 0.0235(9) -0.0032(8) 0.0082(7) 0.0074(8)
C23 0.0141(9) 0.0262(9) 0.0232(9) -0.0071(7) 0.0099(7) -0.0025(7)
Cl1 0.0168(2) 0.0254(2) 0.0414(3) 0.00862(19) 0.0147(2) 0.00254(17)

loop_
_atom_type_symbol
_atom_type_description
_atom_type_scat_dispersion_real
_atom_type_scat_dispersion_imag
_atom_type_scat_source
C C 0.0033 0.0016 'International Tables Vol C Tables 4.2.6.8 and 6.1.1.4'
H H 0.0000 0.0000 'International Tables Vol C Tables 4.2.6.8 and 6.1.1.4'
Cl Cl 0.1484 0.1585 'International Tables Vol C Tables 4.2.6.8 and 6.1.1.4'
Ir Ir -1.4442 7.9887 'International Tables Vol C Tables 4.2.6.8 and 6.1.1.4'
N N 0.0061 0.0033 'International Tables Vol C Tables 4.2.6.8 and 6.1.1.4'
O O 0.0106 0.0060 'International Tables Vol C Tables 4.2.6.8 and 6.1.1.4'
P P 0.1023 0.0942 'International Tables Vol C Tables 4.2.6.8 and 6.1.1.4'

loop_
_geom_angle_atom_site_label_1
_geom_angle_atom_site_label_2
_geom_angle_atom_site_label_3
_geom_angle
_geom_angle_site_symmetry_1
_geom_angle_site_symmetry_3
_geom_angle_publ_flag
P2 Ir1 P1 164.553(15) . . ?
N1 Ir1 P1 68.79(4) . . ?
N1 Ir1 P2 96.23(4) . . ?
C23 Ir1 P1 99.38(6) . . ?
C23 Ir1 P2 95.71(6) . . ?
C23 Ir1 N1 167.96(7) . . ?
C1 P1 Ir1 82.20(5) . . ?
C1 P1 C4 104.59(8) . . ?
C1 P1 C8 110.30(8) . . ?
C4 P1 Ir1 116.58(6) . . ?
C8 P1 Ir1 119.71(6) . . ?
C8 P1 C4 116.17(8) . . ?
C12 P2 Ir1 109.31(5) . . ?
C12 P2 C15 100.58(7) . . ?
C12 P2 C19 105.40(7) . . ?
C15 P2 Ir1 119.16(6) . . ?
C19 P2 Ir1 108.70(6) . . ?
C19 P2 C15 112.54(8) . . ?
C1 N1 Ir1 103.43(10) . . ?
C1 N1 C2 106.80(14) . . ?
C2 N1 Ir1 149.74(12) . . ?
C1 N2 C3 106.89(14) . . ?
C12 N3 C13 107.39(14) . . ?
C12 N4 C14 104.69(15) . . ?
N1 C1 P1 104.73(12) . . ?
N1 C1 N2 110.48(14) . . ?
N2 C1 P1 143.59(13) . . ?
C3 C2 N1 108.01(15) . . ?
C2 C3 N2 107.82(15) . . ?
C5 C4 P1 113.32(14) . . ?
C5 C4 C6 110.32(16) . . ?
C5 C4 C7 109.87(17) . . ?
C6 C4 P1 108.79(13) . . ?
C6 C4 C7 108.67(18) . . ?
C7 C4 P1 105.69(12) . . ?
C9 C8 P1 104.34(12) . . ?
C10 C8 P1 113.44(12) . . ?
C10 C8 C9 109.42(15) . . ?
C10 C8 C11 110.78(15) . . ?
C11 C8 P1 109.65(12) . . ?
C11 C8 C9 108.95(15) . . ?
N3 C12 P2 122.42(12) . . ?
N4 C12 P2 126.29(13) . . ?
N4 C12 N3 111.25(14) . . ?
C14 C13 N3 105.68(15) . . ?
C13 C14 N4 111.00(15) . . ?
C16 C15 P2 111.83(11) . . ?
C17 C15 P2 107.03(12) . . ?
C17 C15 C16 108.92(15) . . ?
C17 C15 C18 108.82(15) . . ?
C18 C15 P2 110.95(12) . . ?
C18 C15 C16 109.22(15) . . ?
C20 C19 P2 108.85(12) . . ?
C21 C19 P2 106.43(12) . . ?
C21 C19 C20 107.20(15) . . ?
C22 C19 P2 115.16(12) . . ?
C22 C19 C20 109.42(15) . . ?
C22 C19 C21 109.47(15) . . ?
O1 C23 Ir1 176.47(16) . . ?

loop_
_geom_bond_atom_site_label_1
_geom_bond_atom_site_label_2
_geom_bond_distance
_geom_bond_site_symmetry_2
_geom_bond_publ_flag
Ir1 P1 2.3318(4) . ?
Ir1 P2 2.3169(4) . ?
Ir1 N1 2.1128(14) . ?
Ir1 C23 1.8161(18) . ?
P1 C1 1.8154(17) . ?
P1 C4 1.8663(17) . ?
P1 C8 1.8575(17) . ?
P2 C12 1.8182(16) . ?
P2 C15 1.8851(17) . ?
P2 C19 1.8744(17) . ?
O1 C23 1.156(2) . ?
N1 C1 1.342(2) . ?
N1 C2 1.379(2) . ?
N2 C1 1.348(2) . ?
N2 C3 1.376(2) . ?
N3 C12 1.365(2) . ?
N3 C13 1.369(2) . ?
N4 C12 1.332(2) . ?
N4 C14 1.377(2) . ?
C2 C3 1.363(3) . ?
C4 C5 1.528(3) . ?
C4 C6 1.534(3) . ?
C4 C7 1.542(3) . ?
C8 C9 1.541(2) . ?
C8 C10 1.530(3) . ?
C8 C11 1.536(2) . ?
C13 C14 1.362(3) . ?
C15 C16 1.542(2) . ?
C15 C17 1.538(3) . ?
C15 C18 1.541(3) . ?
C19 C20 1.543(2) . ?
C19 C21 1.542(3) . ?
C19 C22 1.538(2) . ?

loop_
_geom_hbond_atom_site_label_D
_geom_hbond_atom_site_label_H
_geom_hbond_atom_site_label_A
_geom_hbond_distance_DH
_geom_hbond_distance_HA
_geom_hbond_distance_DA
_geom_hbond_angle_DHA
_geom_hbond_site_symmetry_A
_geom_hbond_publ_flag
N2 H2 Cl1 0.88 2.20 3.0738(16) 171.7 . yes
N3 H3 Cl1 0.88 2.38 3.1555(15) 147.7 3_666 yes
